data_2004083
loop_
_publ_author_name
'Hibbs, D. E.'
'Hursthouse, M. B.'
'Malik, K. M. A.'

_publ_section_title
({-})-(1<i>S</i>,3<i>R</i>,4<i>R</i>,6<i>S</i>)-4,7,7-Trimethyl-5-oxobicyclo[4.1.0]heptane-3-carbonitrile
_journal_issue 11
_journal_name_full 'Acta Crystallographica Section C'
_journal_page_first 2315
_journal_page_last 2317
_journal_paper_doi 10.1107/S0108270195008316
_journal_volume 51
_journal_year 1995
_chemical_formula_moiety 'C11 H15 N O'
_chemical_formula_sum 'C11 H15 N O'
_chemical_formula_weight 177.24
_chemical_melting_point 327.6(5)
_chemical_name_systematic ?
_space_group_IT_number 19
_symmetry_cell_setting orthorhombic
_symmetry_space_group_name_Hall 'P 2ac 2ab'
_symmetry_space_group_name_H-M 'P 21 21 21'
_audit_creation_method SHELXL93
_cell_angle_alpha 90.00
_cell_angle_beta 90.00
_cell_angle_gamma 90.00
_cell_formula_units_Z 4
_cell_length_a 9.502(3)
_cell_length_b 9.980(4)
_cell_length_c 10.680(4)
_cell_measurement_reflns_used 250
_cell_measurement_temperature 150(2)
_cell_measurement_theta_max 25.04
_cell_measurement_theta_min 2.79
_cell_volume 1012.8(6)
_computing_cell_refinement REFINE
_computing_data_collection 'MADNES (Pflugrath & Messerschmidt, 1989)'
_computing_data_reduction 'ABSURD (Karaulov, 1992)'
_computing_molecular_graphics 'SNOOPI (Davies, 1983)'
_computing_publication_material SHELXL93
_computing_structure_refinement 'SHELXL93 (Sheldrick, 1993)'
_computing_structure_solution 'SHELXS86 (Sheldrick, 1990)'
_diffrn_ambient_temperature 150(2)
_diffrn_measurement_device 'Delft instruments FAST area detector'
_diffrn_measurement_method 'Intensity measurements as described by Darr, Drake, Hursthouse & Malik (1993)'
_diffrn_radiation_monochromator graphite
_diffrn_radiation_source 'rotating anode generator'
_diffrn_radiation_type MoK\a
_diffrn_radiation_wavelength 0.71069
_diffrn_reflns_av_R_equivalents 0.044
_diffrn_reflns_av_sigmaI/netI 0.0384
_diffrn_reflns_limit_h_max 10
_diffrn_reflns_limit_h_min -11
_diffrn_reflns_limit_k_max 11
_diffrn_reflns_limit_k_min -8
_diffrn_reflns_limit_l_max 11
_diffrn_reflns_limit_l_min -11
_diffrn_reflns_number 4347
_diffrn_reflns_theta_max 25.04
_diffrn_reflns_theta_min 2.79
_diffrn_standards_decay_% N/A
_diffrn_standards_interval_count N/A
_diffrn_standards_interval_time N/A
_diffrn_standards_number None
_exptl_absorpt_coefficient_mu 0.074
_exptl_absorpt_correction_type none
_exptl_crystal_colour colourless
_exptl_crystal_density_diffrn 1.162
_exptl_crystal_description Parallelepiped
_exptl_crystal_F_000 384
_exptl_crystal_size_max 0.30
_exptl_crystal_size_mid 0.24
_exptl_crystal_size_min 0.20
_refine_diff_density_max 0.193
_refine_diff_density_min -0.137
_refine_ls_abs_structure_details 'Flack (1983) parameter = -0.7(16)'
_refine_ls_abs_structure_Flack -0.7(16)
_refine_ls_extinction_method none
_refine_ls_goodness_of_fit_all 1.096
_refine_ls_goodness_of_fit_obs 1.132
_refine_ls_hydrogen_treatment 'H atoms refined isotropically'
_refine_ls_matrix_type full
_refine_ls_number_parameters 178
_refine_ls_number_reflns 1574
_refine_ls_number_restraints 0
_refine_ls_restrained_S_all 1.096
_refine_ls_restrained_S_obs 1.132
_refine_ls_R_factor_all 0.0390
_refine_ls_R_factor_obs 0.0365
_refine_ls_shift/esd_max 0.001
_refine_ls_shift/esd_mean 0.000
_refine_ls_structure_factor_coef Fsqd
_refine_ls_weighting_scheme
;
calc w = 1/[\s^2^(F~o~^2^) + (0.0550P)^2^]
where P = (F~o~^2^ + 2F~c~^2^)/3
;
_refine_ls_wR_factor_all 0.0881
_refine_ls_wR_factor_obs 0.0876
_reflns_number_observed 1469
_reflns_number_total 1574
_reflns_observed_criterion >2sigma(I)
_cod_data_source_file ab1286.cif
_cod_data_source_block 94res065
_cod_depositor_comments
;
The following automatic conversions were performed:
'_symmetry_cell_setting' value 'Orthorhombic' changed to 'orthorhombic'
according to '/home/saulius/struct/CIF-dictionaries/cif_core.dic'
dictionary named 'cif_core.dic' version 2.4.1 from 2010-06-29.

Automatic conversion script
Id: cif_fix_enum 1527 2010-12-29 10:47:43Z saulius 

The following automatic conversions were performed:

'_chemical_melting_point' value '54-55\%C' was changed to '327.6(5)'
- it was converted from degrees Celsius(C) to Kelvins(K), the average
value was taken and precision was
estimated.

'_symmetry_cell_setting' value 'Orthorhombic' changed to
'orthorhombic' according to
/home/saulius/struct/CIF-dictionaries/cif_core.dic dictionary named
'cif_core.dic' version 2.4.1 from 2010-06-29.

Automatic conversion script
Id: cif_fix_values 1715 2011-07-08 13:25:40Z adriana 
;
_cod_database_code 2004083

loop_
_symmetry_equiv_pos_as_xyz
'x, y, z'
'-x+1/2, -y, z+1/2'
'-x, y+1/2, -z+1/2'
'x+1/2, -y+1/2, -z'

loop_
_atom_site_aniso_label
_atom_site_aniso_U_11
_atom_site_aniso_U_22
_atom_site_aniso_U_33
_atom_site_aniso_U_12
_atom_site_aniso_U_13
_atom_site_aniso_U_23
N1 0.0424(10) 0.0449(11) 0.0490(11) 0.0053(8) -0.0073(8) 0.0138(8)
O1 0.0410(7) 0.0285(7) 0.0314(7) 0.0050(6) 0.0003(6) -0.0032(5)
C1 0.0321(9) 0.0263(9) 0.0249(9) 0.0017(7) 0.0023(8) 0.0003(7)
C2 0.0366(10) 0.0314(11) 0.0261(10) 0.0016(8) -0.0031(8) -0.0031(7)
C3 0.0309(9) 0.0243(10) 0.0317(9) -0.0048(8) -0.0052(7) -0.0009(7)
C4 0.0275(9) 0.0249(10) 0.0289(9) 0.0006(7) -0.0022(7) 0.0032(7)
C5 0.0305(9) 0.0228(9) 0.0214(8) 0.0045(7) -0.0031(7) 0.0034(7)
C6 0.0299(9) 0.0198(9) 0.0294(9) -0.0018(7) -0.0031(7) -0.0002(7)
C7 0.0284(9) 0.0271(10) 0.0305(9) 0.0033(7) 0.0010(7) -0.0036(8)
C8 0.0369(11) 0.0315(11) 0.0353(11) 0.0057(9) -0.0020(9) 0.0001(8)
C9 0.0293(10) 0.0385(12) 0.0384(11) -0.0008(8) 0.0011(9) -0.0043(9)
C10 0.0281(9) 0.0386(11) 0.0300(9) -0.0007(9) -0.0033(8) 0.0021(8)
C11 0.0320(10) 0.0389(13) 0.0396(12) 0.0005(9) 0.0034(8) 0.0031(9)

loop_
_atom_site_label
_atom_site_occupancy
_atom_site_fract_x
_atom_site_fract_y
_atom_site_fract_z
_atom_site_U_iso_or_equiv
_atom_site_thermal_displace_type
_atom_site_calc_flag
_atom_site_type_symbol
N1 1 1.1066(2) .8187(2) .9862(2) .0454(5) Uani d N
O1 1 .92288(14) .86209(11) .65037(11) .0337(3) Uani d O
C1 1 .7602(2) 1.0026(2) .9366(2) .0278(4) Uani d C
C2 1 .8819(2) 1.0922(2) .9753(2) .0314(4) Uani d C
C3 1 1.0207(2) 1.0556(2) .9114(2) .0290(4) Uani d C
C4 1 1.0050(2) 1.0506(2) .7669(2) .0271(4) Uani d C
C5 1 .8975(2) .9435(2) .73354(14) .0249(4) Uani d C
C6 1 .7694(2) .9301(2) .80996(15) .0263(4) Uani d C
C7 1 .6600(2) 1.0415(2) .8357(2) .0286(4) Uani d C
C8 1 .6666(2) 1.1766(2) .7728(2) .0345(4) Uani d C
C9 1 .5101(2) .9911(2) .8488(2) .0354(5) Uani d C
C10 1 1.0706(2) .9233(2) .9554(2) .0322(4) Uani d C
C11 1 1.1439(2) 1.0343(2) .6995(2) .0368(5) Uani d C
H1 1 .724(2) .948(2) 1.004(2) .048(6) Uiso d H
H2A 1 .8956(19) 1.0841(17) 1.0686(18) .033(5) Uiso d H
H2B 1 .8628(17) 1.1873(19) .9515(16) .027(4) Uiso d H
H3 1 1.092(2) 1.1183(19) .9325(18) .033(5) Uiso d H
H4 1 .9604(16) 1.1395(16) .7447(14) .014(4) Uiso d H
H6 1 .7251(18) .8471(19) .8082(16) .024(4) Uiso d H
H8A 1 .6154(19) 1.2424(19) .8310(19) .042(5) Uiso d H
H8B 1 .617(2) 1.171(2) .690(2) .053(6) Uiso d H
H8C 1 .763(3) 1.216(2) .758(2) .055(7) Uiso d H
H9A 1 .457(2) 1.0589(18) .8941(16) .031(5) Uiso d H
H9B 1 .5038(19) .9044(19) .8949(16) .028(5) Uiso d H
H9C 1 .469(2) .9799(19) .762(2) .047(6) Uiso d H
H11A 1 1.188(2) .949(2) .7217(19) .046(6) Uiso d H
H11B 1 1.128(2) 1.030(2) .609(2) .058(7) Uiso d H
H11C 1 1.214(2) 1.105(2) .725(2) .048(6) Uiso d H

loop_
_atom_type_symbol
_atom_type_description
_atom_type_scat_dispersion_real
_atom_type_scat_dispersion_imag
_atom_type_scat_source
C C 0.0033 0.0016 'International Tables Vol C Tables 4.2.6.8 and 6.1.1.4'
H H 0.0000 0.0000 'International Tables Vol C Tables 4.2.6.8 and 6.1.1.4'
O O 0.0106 0.0060 'International Tables Vol C Tables 4.2.6.8 and 6.1.1.4'
N N 0.0061 0.0033 'International Tables Vol C Tables 4.2.6.8 and 6.1.1.4'

loop_
_geom_angle_atom_site_label_1
_geom_angle_atom_site_label_2
_geom_angle_atom_site_label_3
_geom_angle
_geom_angle_publ_flag
C7 C1 C2 122.0(2) y
C7 C1 C6 61.46(11) y
C2 C1 C6 118.26(15) y
C7 C1 H1 117.3(12) ?
C2 C1 H1 113.5(12) ?
C6 C1 H1 114.5(12) ?
C1 C2 C3 113.22(15) y
C1 C2 H2A 108.7(10) ?
C3 C2 H2A 108.1(11) ?
C1 C2 H2B 110.6(10) ?
C3 C2 H2B 105.6(10) ?
H2A C2 H2B 110.6(14) ?
C10 C3 C2 110.36(15) y
C10 C3 C4 108.55(15) y
C2 C3 C4 111.63(14) y
C10 C3 H3 106.5(11) ?
C2 C3 H3 110.6(12) ?
C4 C3 H3 109.0(12) ?
C11 C4 C5 113.54(15) y
C11 C4 C3 113.15(15) y
C5 C4 C3 108.70(13) y
C11 C4 H4 110.4(9) ?
C5 C4 H4 106.2(9) ?
C3 C4 H4 104.2(8) ?
O1 C5 C6 120.2(2) y
O1 C5 C4 120.19(15) y
C6 C5 C4 119.32(14) y
C5 C6 C1 119.49(15) y
C5 C6 C7 126.1(2) y
C1 C6 C7 57.80(11) y
C5 C6 H6 116.4(11) ?
C1 C6 H6 114.3(11) ?
C7 C6 H6 109.8(11) ?
C1 C7 C8 121.9(2) y
C1 C7 C9 116.5(2) y
C8 C7 C9 112.2(2) y
C1 C7 C6 60.74(11) y
C8 C7 C6 122.38(15) y
C9 C7 C6 114.18(14) y
C7 C8 H8A 106.4(11) ?
C7 C8 H8B 109.1(12) ?
H8A C8 H8B 110.1(16) ?
C7 C8 H8C 117.1(12) ?
H8A C8 H8C 105.9(15) ?
H8B C8 H8C 108.1(17) ?
C7 C9 H9A 107.6(12) ?
C7 C9 H9B 112.9(11) ?
H9A C9 H9B 109.1(15) ?
C7 C9 H9C 108.6(12) ?
H9A C9 H9C 109.2(16) ?
H9B C9 H9C 109.3(15) ?
N1 C10 C3 177.6(2) y
C4 C11 H11A 110.7(12) ?
C4 C11 H11B 109.6(13) ?
H11A C11 H11B 105.4(18) ?
C4 C11 H11C 112.1(13) ?
H11A C11 H11C 105.2(17) ?
H11B C11 H11C 113.6(19) ?

loop_
_geom_bond_atom_site_label_1
_geom_bond_atom_site_label_2
_geom_bond_distance
_geom_bond_publ_flag
N1 C10 1.147(2) y
O1 C5 1.228(2) y
C1 C7 1.490(2) y
C1 C2 1.519(3) y
C1 C6 1.537(2) y
C1 H1 0.97(2) ?
C2 C3 1.529(2) y
C2 H2A 1.01(2) ?
C2 H2B 1.00(2) ?
C3 C10 1.480(3) y
C3 C4 1.551(2) y
C3 H3 0.95(2) ?
C4 C11 1.512(3) y
C4 C5 1.520(2) y
C4 H4 1.01(2) ?
C5 C6 1.471(2) y
C6 C7 1.547(2) y
C6 H6 0.93(2) ?
C7 C8 1.508(3) y
C7 C9 1.517(2) y
C8 H8A 1.03(2) ?
C8 H8B 1.01(3) ?
C8 H8C 1.01(3) ?
C9 H9A 0.97(2) ?
C9 H9B 1.00(2) ?
C9 H9C 1.01(2) ?
C11 H11A 0.98(2) ?
C11 H11B 0.98(2) ?
C11 H11C 1.01(2) ?

loop_
_geom_torsion_atom_site_label_1
_geom_torsion_atom_site_label_2
_geom_torsion_atom_site_label_3
_geom_torsion_atom_site_label_4
_geom_torsion
C7 C1 C2 C3 -96.0(2)
C6 C1 C2 C3 -23.7(2)
C1 C2 C3 C10 -67.3(2)
C1 C2 C3 C4 53.5(2)
C10 C3 C4 C11 -66.4(2)
C2 C3 C4 C11 171.8(2)
C10 C3 C4 C5 60.7(2)
C2 C3 C4 C5 -61.1(2)
C11 C4 C5 O1 -6.4(2)
C3 C4 C5 O1 -133.2(2)
C11 C4 C5 C6 167.6(2)
C3 C4 C5 C6 40.7(2)
O1 C5 C6 C1 161.2(2)
C4 C5 C6 C1 -12.7(2)
O1 C5 C6 C7 -129.0(2)
C4 C5 C6 C7 57.1(2)
C7 C1 C6 C5 116.3(2)
C2 C1 C6 C5 3.2(2)
C2 C1 C6 C7 -113.1(2)
C2 C1 C7 C8 -4.8(3)
C6 C1 C7 C8 -112.0(2)
C2 C1 C7 C9 -148.6(2)
C6 C1 C7 C9 104.2(2)
C2 C1 C7 C6 107.2(2)
C5 C6 C7 C1 -105.1(2)
C5 C6 C7 C8 6.1(3)
C1 C6 C7 C8 111.2(2)
C5 C6 C7 C9 146.8(2)
C1 C6 C7 C9 -108.1(2)
C2 C3 C10 N1 89.(4)
C4 C3 C10 N1 -34.(5)

loop_
_cod_related_entry_id
_cod_related_entry_database
_cod_related_entry_code
1 ChemSpider 21187141
